data_2219612
loop_
_publ_author_name
'Zaidi, Syed Azeem Rashid Ali'
'Tahir, M. Nawaz'
'Iqbal, Javed'
'Chaudhary, Muhammad Ashraf'

_publ_section_title
;
 2-Carboxyanilinium chloride monohydrate
;
_journal_issue 10
_journal_name_full 'Acta Crystallographica Section E'
_journal_page_first o1957
_journal_paper_doi 10.1107/S1600536808029267
_journal_volume 64
_journal_year 2008
_chemical_formula_iupac 'C7 H8 N O2 +, Cl -, H2 O'
_chemical_formula_moiety 'C7 H8 N O2 +, Cl -, H2 O'
_chemical_formula_sum 'C7 H10 Cl N O3'
_chemical_formula_weight 191.61
_chemical_name_systematic
;
2-Carboxyanilinium chloride monohydrate
;
_space_group_IT_number 15
_symmetry_cell_setting monoclinic
_symmetry_space_group_name_Hall '-C 2yc'
_symmetry_space_group_name_H-M 'C 1 2/c 1'
_atom_sites_solution_hydrogens geom
_atom_sites_solution_primary direct
_atom_sites_solution_secondary difmap
_audit_creation_method SHELXL-97
_cell_angle_alpha 90.00
_cell_angle_beta 91.605(9)
_cell_angle_gamma 90.00
_cell_formula_units_Z 8
_cell_length_a 23.094(4)
_cell_length_b 4.7833(8)
_cell_length_c 16.381(3)
_cell_measurement_reflns_used 2238
_cell_measurement_temperature 296(2)
_cell_measurement_theta_max 28.32
_cell_measurement_theta_min 2.49
_cell_volume 1808.8(5)
_computing_cell_refinement 'APEX2 (Bruker, 2007)'
_computing_data_collection 'APEX2 (Bruker, 2007)'
_computing_data_reduction 'SAINT (Bruker, 2007)'
_computing_molecular_graphics 'Ortep-3 for Windows (Farrugia, 1997) and PLATON (Spek, 2003)'
_computing_publication_material
;
WinGx publication routines (Farrugia, 1999) and PLATON.
;
_computing_structure_refinement 'SHELXL97 (Sheldrick, 2008)'
_computing_structure_solution 'SHELXS97 (Sheldrick, 2008)'
_diffrn_ambient_temperature 296(2)
_diffrn_detector_area_resol_mean 7.5
_diffrn_measured_fraction_theta_full 0.989
_diffrn_measured_fraction_theta_max 0.989
_diffrn_measurement_device_type 'Bruker Kappa APEXII CCD diffractometer'
_diffrn_measurement_method '\w scans'
_diffrn_radiation_monochromator graphite
_diffrn_radiation_source 'fine-focus sealed tube'
_diffrn_radiation_type MoK\a
_diffrn_radiation_wavelength 0.71073
_diffrn_reflns_av_R_equivalents 0.0252
_diffrn_reflns_av_sigmaI/netI 0.0236
_diffrn_reflns_limit_h_max 30
_diffrn_reflns_limit_h_min -30
_diffrn_reflns_limit_k_max 3
_diffrn_reflns_limit_k_min -6
_diffrn_reflns_limit_l_max 20
_diffrn_reflns_limit_l_min -21
_diffrn_reflns_number 9747
_diffrn_reflns_theta_full 28.32
_diffrn_reflns_theta_max 28.32
_diffrn_reflns_theta_min 2.49
_diffrn_standards_number 0
_exptl_absorpt_coefficient_mu 0.390
_exptl_absorpt_correction_T_max 0.985
_exptl_absorpt_correction_T_min 0.975
_exptl_absorpt_correction_type multi-scan
_exptl_absorpt_process_details '(SADABS; Bruker, 2005)'
_exptl_crystal_colour brown
_exptl_crystal_density_diffrn 1.407
_exptl_crystal_density_method 'not measured'
_exptl_crystal_description prism
_exptl_crystal_F_000 800
_exptl_crystal_size_max 0.28
_exptl_crystal_size_mid 0.10
_exptl_crystal_size_min 0.06
_refine_diff_density_max 0.304
_refine_diff_density_min -0.219
_refine_ls_goodness_of_fit_ref 1.054
_refine_ls_hydrogen_treatment mixed
_refine_ls_matrix_type full
_refine_ls_number_parameters 139
_refine_ls_number_reflns 2238
_refine_ls_number_restraints 0
_refine_ls_restrained_S_all 1.054
_refine_ls_R_factor_all 0.0508
_refine_ls_R_factor_gt 0.0359
_refine_ls_shift/su_max 0.000
_refine_ls_shift/su_mean 0.000
_refine_ls_structure_factor_coef Fsqd
_refine_ls_weighting_details 'calc w=1/[\s^2^(Fo^2^)+(0.0476P)^2^+1.0872P] where P=(Fo^2^+2Fc^2^)/3'
_refine_ls_weighting_scheme calc
_refine_ls_wR_factor_gt 0.0913
_refine_ls_wR_factor_ref 0.1010
_reflns_number_gt 1749
_reflns_number_total 2238
_reflns_threshold_expression I>2\s(I)
_cod_data_source_file hk2527.cif
_cod_data_source_block I
_cod_original_sg_symbol_H-M 'C 2/c'
_cod_database_code 2219612
_cod_database_fobs_code 2219612

loop_
_symmetry_equiv_pos_site_id
_symmetry_equiv_pos_as_xyz
1 x,y,z
2 -x,y,1/2-z
3 -x,-y,-z
4 x,-y,1/2+z
5 1/2+x,1/2+y,z
6 1/2-x,1/2+y,1/2-z
7 1/2-x,1/2-y,-z
8 1/2+x,1/2-y,1/2+z

loop_
_atom_site_aniso_label
_atom_site_aniso_U_11
_atom_site_aniso_U_22
_atom_site_aniso_U_33
_atom_site_aniso_U_12
_atom_site_aniso_U_13
_atom_site_aniso_U_23
Cl1 0.0314(2) 0.0499(3) 0.0463(3) -0.0004(2) 0.0035(2) -0.0055(2)
O1 0.0320(7) 0.0668(9) 0.0673(9) -0.0189(6) 0.0174(6) -0.0255(7)
O2 0.0401(7) 0.0554(8) 0.0531(7) -0.0144(6) 0.0133(6) -0.0206(6)
O3 0.0408(8) 0.0837(13) 0.1153(15) 0.0249(8) 0.0207(9) 0.0514(11)
N1 0.0255(7) 0.0362(8) 0.0406(8) -0.0012(6) 0.0081(5) -0.0030(6)
C1 0.0283(8) 0.0362(8) 0.0372(8) -0.0030(6) 0.0049(6) 0.0006(7)
C2 0.0279(7) 0.0312(8) 0.0323(7) -0.0017(6) 0.0041(6) 0.0009(6)
C3 0.0357(9) 0.0456(10) 0.0416(9) -0.0040(8) 0.0111(7) -0.0063(8)
C4 0.0512(11) 0.0487(10) 0.0391(9) -0.0031(8) 0.0077(8) -0.0135(8)
C5 0.0445(10) 0.0462(10) 0.0486(10) -0.0088(8) -0.0048(8) -0.0109(8)
C6 0.0292(8) 0.0435(10) 0.0466(9) -0.0053(7) 0.0018(7) -0.0030(8)
C7 0.0278(7) 0.0307(8) 0.0315(7) 0.0005(6) 0.0031(6) 0.0014(6)

loop_
_atom_site_type_symbol
_atom_site_label
_atom_site_fract_x
_atom_site_fract_y
_atom_site_fract_z
_atom_site_U_iso_or_equiv
_atom_site_thermal_displace_type
_atom_site_occupancy
Cl Cl1 0.05634(2) 0.81018(10) 0.08328(3) 0.0425(2) Uani 1.000
O O1 0.24332(5) 0.7928(3) 0.36801(9) 0.0551(5) Uani 1.000
O O2 0.17708(5) 0.9236(3) 0.45555(8) 0.0493(4) Uani 1.000
O O3 0.18909(7) 0.6690(4) 0.07558(14) 0.0796(7) Uani 1.000
N N1 0.07438(6) 0.6617(3) 0.45470(9) 0.0340(4) Uani 1.000
C C1 0.19199(7) 0.7781(3) 0.39900(10) 0.0338(5) Uani 1.000
C C2 0.15328(6) 0.5699(3) 0.35784(9) 0.0304(4) Uani 1.000
C C3 0.17259(8) 0.4219(4) 0.29012(10) 0.0408(5) Uani 1.000
C C4 0.13710(9) 0.2318(4) 0.25017(11) 0.0462(6) Uani 1.000
C C5 0.08157(8) 0.1841(4) 0.27706(12) 0.0466(6) Uani 1.000
C C6 0.06160(7) 0.3269(4) 0.34388(11) 0.0398(5) Uani 1.000
C C7 0.09727(6) 0.5188(3) 0.38354(9) 0.0300(4) Uani 1.000
H H1 0.2619(10) 0.922(5) 0.3885(14) 0.0661 Uiso 1.000
H H1A 0.0991(9) 0.802(4) 0.4684(12) 0.0510 Uiso 1.000
H H1B 0.0399(10) 0.732(4) 0.4423(13) 0.0510 Uiso 1.000
H H1C 0.0724(9) 0.534(4) 0.4996(12) 0.0510 Uiso 1.000
H H3 0.2113(9) 0.452(4) 0.2717(11) 0.0489 Uiso 1.000
H H3A 0.1584(14) 0.692(7) 0.0892(19) 0.0955 Uiso 1.000
H H3B 0.1945(14) 0.777(6) 0.041(2) 0.0955 Uiso 1.000
H H4 0.1511(9) 0.133(5) 0.2061(13) 0.0554 Uiso 1.000
H H5 0.0582(9) 0.052(4) 0.2493(12) 0.0558 Uiso 1.000
H H6 0.0245(9) 0.298(4) 0.3628(12) 0.0477 Uiso 1.000

loop_
_atom_type_symbol
_atom_type_description
_atom_type_scat_dispersion_real
_atom_type_scat_dispersion_imag
_atom_type_scat_source
C C 0.0033 0.0016 'International Tables Vol C Tables 4.2.6.8 and 6.1.1.4'
H H 0.0000 0.0000 'International Tables Vol C Tables 4.2.6.8 and 6.1.1.4'
O O 0.0106 0.0060 'International Tables Vol C Tables 4.2.6.8 and 6.1.1.4'
Cl Cl 0.1484 0.1585 'International Tables Vol C Tables 4.2.6.8 and 6.1.1.4'

loop_
_geom_angle_atom_site_label_1
_geom_angle_atom_site_label_2
_geom_angle_atom_site_label_3
_geom_angle
C1 O1 H1 110.7(16)
H3A O3 H3B 107(3)
C7 N1 H1C 109.9(12)
H1A N1 H1B 109.5(18)
H1B N1 H1C 110.9(19)
C7 N1 H1A 107.7(13)
H1A N1 H1C 109.0(17)
C7 N1 H1B 109.8(14)
O1 C1 O2 123.05(15)
O1 C1 C2 113.64(14)
O2 C1 C2 123.31(15)
C3 C2 C7 118.04(14)
C1 C2 C7 122.14(13)
C1 C2 C3 119.82(14)
C2 C3 C4 120.80(17)
C3 C4 C5 120.07(17)
C4 C5 C6 120.20(17)
C5 C6 C7 119.54(15)
N1 C7 C2 121.21(13)
C2 C7 C6 121.35(14)
N1 C7 C6 117.43(13)
C2 C3 H3 119.5(11)
C4 C3 H3 119.7(11)
C5 C4 H4 120.6(13)
C3 C4 H4 119.3(13)
C4 C5 H5 118.7(13)
C6 C5 H5 121.1(13)
C5 C6 H6 121.5(12)
C7 C6 H6 119.0(12)

loop_
_geom_bond_atom_site_label_1
_geom_bond_atom_site_label_2
_geom_bond_distance
O1 C1 1.304(2)
O2 C1 1.216(2)
O1 H1 0.82(2)
O3 H3B 0.78(3)
O3 H3A 0.76(3)
N1 C7 1.463(2)
N1 H1B 0.88(2)
N1 H1C 0.958(19)
N1 H1A 0.91(2)
C1 C2 1.487(2)
C2 C3 1.399(2)
C2 C7 1.393(2)
C3 C4 1.377(3)
C4 C5 1.387(3)
C5 C6 1.380(3)
C6 C7 1.383(2)
C3 H3 0.96(2)
C4 H4 0.93(2)
C5 H5 0.94(2)
C6 H6 0.93(2)

loop_
_geom_contact_atom_site_label_1
_geom_contact_atom_site_label_2
_geom_contact_distance
_geom_contact_site_symmetry_2
Cl1 O3 3.1452(18) .
Cl1 N1 3.3227(16) 4_574
Cl1 N1 3.1464(16) 2_555
Cl1 N1 3.1231(16) 4_564
Cl1 H5 2.96(2) 1_565
Cl1 H3A 2.42(3) .
Cl1 H6 3.13(2) 2_565
Cl1 H1B 2.28(2) 2_555
Cl1 H1A 2.84(2) 4_574
Cl1 H1C 2.181(19) 4_564
O1 C3 3.338(2) 6_555
O1 O3 2.539(2) 6_555
O2 O3 2.777(3) 4_575
O2 N1 2.6820(19) .
O3 O2 2.777(3) 4_574
O3 O1 2.539(2) 6_545
O3 C1 3.339(2) 6_545
O3 Cl1 3.1452(18) .
O1 H4 2.86(2) 6_555
O1 H3 2.655(19) 6_555
O1 H3 2.372(19) .
O2 H3A 2.90(3) 4_575
O2 H3B 2.04(3) 4_575
O2 H1A 1.91(2) .
O3 H1 1.73(2) 6_545
N1 Cl1 3.1231(16) 4_565
N1 Cl1 3.3227(16) 4_575
N1 Cl1 3.1464(16) 2_555
N1 O2 2.6820(19) .
C1 C3 3.581(2) 1_565
C1 O3 3.339(2) 6_555
C1 C4 3.477(3) 1_565
C3 C1 3.581(2) 1_545
C3 O1 3.338(2) 6_545
C4 C1 3.477(3) 1_545
C1 H1A 2.46(2) .
H1 H3B 2.27(4) 6_555
H1 H3A 2.27(4) 6_555
H1 O3 1.73(2) 6_555
H1A C1 2.46(2) .
H1A O2 1.91(2) .
H1A Cl1 2.84(2) 4_575
H1B Cl1 2.28(2) 2_555
H1B H6 2.47(3) .
H1C Cl1 2.181(19) 4_565
H3 O1 2.372(19) .
H3 O1 2.655(19) 6_545
H3A O2 2.90(3) 4_574
H3A H1 2.27(4) 6_545
H3A Cl1 2.42(3) .
H3B H1 2.27(4) 6_545
H3B O2 2.04(3) 4_574
H4 O1 2.86(2) 6_545
H5 Cl1 2.96(2) 1_545
H6 Cl1 3.13(2) 2_545
H6 H1B 2.47(3) .

loop_
_geom_hbond_atom_site_label_D
_geom_hbond_atom_site_label_H
_geom_hbond_atom_site_label_A
_geom_hbond_site_symmetry_A
_geom_hbond_distance_DH
_geom_hbond_distance_HA
_geom_hbond_distance_DA
_geom_hbond_angle_DHA
_geom_hbond_publ_flag
O1 H1 O3 6_555 0.82(2) 1.73(2) 2.539(2) 171(2) yes
N1 H1A O2 . 0.91(2) 1.91(2) 2.6820(19) 142.1(18) yes
N1 H1B Cl1 2_555 0.88(2) 2.28(2) 3.1464(16) 166.6(18) yes
N1 H1C Cl1 4_565 0.958(19) 2.181(19) 3.1231(16) 167.5(18) yes
O3 H3A Cl1 . 0.76(3) 2.42(3) 3.1452(18) 160(3) yes
O3 H3B O2 4_574 0.78(3) 2.04(3) 2.777(3) 159(3) yes
C1 O2 Cg 1_565 1.216(2) 3.3988(16) 3.5802(18) 88.50(10) yes

loop_
_geom_torsion_atom_site_label_1
_geom_torsion_atom_site_label_2
_geom_torsion_atom_site_label_3
_geom_torsion_atom_site_label_4
_geom_torsion
O1 C1 C2 C3 -2.8(2)
O1 C1 C2 C7 178.32(14)
O2 C1 C2 C3 176.32(16)
O2 C1 C2 C7 -2.5(2)
C1 C2 C3 C4 -178.82(16)
C7 C2 C3 C4 0.1(2)
C1 C2 C7 N1 -2.2(2)
C1 C2 C7 C6 179.17(15)
C3 C2 C7 N1 178.91(14)
C3 C2 C7 C6 0.3(2)
C2 C3 C4 C5 -0.3(3)
C3 C4 C5 C6 0.1(3)
C4 C5 C6 C7 0.3(3)
C5 C6 C7 N1 -179.16(16)
C5 C6 C7 C2 -0.5(3)

loop_
_cod_related_entry_id
_cod_related_entry_database
_cod_related_entry_code
1 ChemSpider 30655621
